data_4508941
loop_
_publ_author_name
'Wolstenholme, David J.'
'Weigand, Jan J.'
'Cameron, Elinor M.'
'Cameron, T. Stanley'

_publ_section_title
;
 Understanding the Role Structural Changes Play in the Formation of Strong
 and Weak Hydrogen Bonds in Tetramethylalkyldiammonium Dithiocyanate Salts
;
_journal_issue 1
_journal_name_full 'Crystal Growth &amp; Design'
_journal_page_first 282
_journal_paper_doi 10.1021/cg800452w
_journal_volume 9
_journal_year 2009
_chemical_formula_moiety 'C8 H22 N2, 2(C N S)'
_chemical_formula_sum 'C10 H22 N4 S2'
_chemical_formula_weight 262.46
_chemical_name_common 'Tetramethylbutylenediammonium Dithiocyanate'
_space_group_IT_number 14
_symmetry_cell_setting monoclinic
_symmetry_Int_Tables_number 14
_symmetry_space_group_name_Hall '-P 2ybc'
_symmetry_space_group_name_H-M 'P 1 21/c 1'
_audit_conform_dict_location ftp://ftp.iucr.org/pub/cif_core.dic
_audit_conform_dict_name cif_core.dic
_audit_conform_dict_version 2.3
_audit_creation_date '25-Sep-09 T14:40:31-00:00'
_audit_creation_method 'XD routine XDCIF'
_cell_angle_alpha 90
_cell_angle_beta 105.612(5)
_cell_angle_gamma 90
_cell_formula_units_Z 2
_cell_length_a 8.7211(8)
_cell_length_b 7.2486(8)
_cell_length_c 12.1118(17)
_cell_measurement_reflns_used 2333
_cell_measurement_temperature 123(2)
_cell_measurement_theta_max 38.9
_cell_measurement_theta_min 2.4
_cell_volume 737.41(15)
_computing_cell_refinement 'CrystalClear (Rigaku Corp., 2000)'
_computing_data_collection 'CrystalClear (Rigaku Corp., 2000)'
_computing_data_reduction 'CrystalClear (Rigaku Corp., 2000)'
_computing_molecular_graphics 'Volkov et al, (2006)'
_computing_publication_material 'Volkov et al, (2006)'
_computing_structure_refinement 'Volkov et al, (2006)'
_computing_structure_solution 'SHELXS-97 (Sheldrick, 1990)'
_diffrn_ambient_temperature 123(2)
_diffrn_measured_fraction_theta_full 0.9079
_diffrn_measured_fraction_theta_max 0.9079
_diffrn_measurement_device_type 'Rigaku RAPID'
_diffrn_measurement_method \w
_diffrn_radiation_monochromator graphite
_diffrn_radiation_source 'fine-focus sealed tube'
_diffrn_radiation_type MoK\a
_diffrn_radiation_wavelength 0.71070
_diffrn_reflns_limit_h_max 21
_diffrn_reflns_limit_h_min -21
_diffrn_reflns_limit_k_max 17
_diffrn_reflns_limit_k_min -16
_diffrn_reflns_limit_l_max 28
_diffrn_reflns_limit_l_min -24
_diffrn_reflns_number 90156
_diffrn_reflns_theta_full 59.88
_diffrn_reflns_theta_max 59.88
_diffrn_reflns_theta_min 3.31
_exptl_absorpt_coefficient_mu 0.345
_exptl_absorpt_correction_T_max 0.958
_exptl_absorpt_correction_T_min 0.950
_exptl_absorpt_correction_type multi-scan
_exptl_absorpt_process_details
;
    Higashi, T. (1995). Program for Absorption Correction.
    Rigaku Corporation, Tokyo, Japan.
;
_exptl_crystal_colour colorless
_exptl_crystal_density_diffrn 1.182
_exptl_crystal_density_method 'not measured'
_exptl_crystal_description needle
_exptl_crystal_F_000 284
_exptl_crystal_size_max 0.16
_exptl_crystal_size_mid 0.12
_exptl_crystal_size_min 0.11
_refine_ls_extinction_method none
_refine_ls_goodness_of_fit_ref 1.097
_refine_ls_matrix_type full
_refine_ls_number_reflns 3957
_refine_ls_R_factor_all 0.116
_refine_ls_R_factor_gt 0.026
_refine_ls_shift/su_max 0
_refine_ls_structure_factor_coef F
_refine_ls_weighting_details
;
        calc w1 = [Fo*sqrt(w2) + sqrt(Fo^2^w2^2^ + sqrt(w2^2^))]^2^
        where
     calc w2 = q/[s^2^(Fo^2^) + (0.00 P)^2^ + 0.12 P + 0.00 + 0.00 sin(th)]
     where P = (0.3333 Fo^2^ + 0.6667 Fc^2^)
           q = 1.0
;
_refine_ls_weighting_scheme calc
_refine_ls_wR_factor_ref 0.021
_reflns_number_gt 5906
_reflns_number_total 10132
_reflns_threshold_expression >3sigma(I)
_cod_data_source_file cg800452wsup2.cif
_cod_data_source_block butylen
_cod_database_code 4508941

loop_
_space_group_symop_id
_space_group_symop_operation_xyz
1 +X,+Y,+Z
2 -X,1/2+Y,1/2-Z
3 -X,-Y,-Z
4 +X,1/2-Y,1/2+Z

loop_
_atom_local_axes_atom_label
_atom_local_axes_atom0
_atom_local_axes_ax1
_atom_local_axes_atom1
_atom_local_axes_atom2
_atom_local_axes_ax2
S(1) C(1) Z S(1) N(1) Y
N(1) C(1) Z N(1) S(1) Y
N(2) H(1) Z N(2) C(4) Y
C(1) N(1) Z C(1) S(1) Y
C(2) H(2B) Z C(2) H(2A) Y
C(3) H(3A) Z C(3) H(3B) Y
C(4) H(4A) Z C(4) H(4B) Y
C(5) H(5A) Z C(5) H(5B) Y
H(1) N(2) Z H(1) C(5) Y
H(2A) C(2) Z H(2A) H(2B) Y
H(2B) C(2) Z H(2B) H(2A) Y
H(3A) C(3) Z H(3A) H(3B) Y
H(3B) C(3) Z H(3B) H(3A) Y
H(4A) C(4) Z H(4A) H(4B) Y
H(4B) C(4) Z H(4B) H(4C) Y
H(4C) C(4) Z H(4C) H(4B) Y
H(5A) C(5) Z H(5A) H(5C) Y
H(5B) C(5) Z H(5B) H(5A) Y
H(5C) C(5) Z H(5C) H(5A) Y

loop_
_atom_rho_multipole_atom_label
_atom_rho_multipole_coeff_Pv
_atom_rho_multipole_coeff_P00
_atom_rho_multipole_coeff_P11
_atom_rho_multipole_coeff_P1-1
_atom_rho_multipole_coeff_P10
_atom_rho_multipole_coeff_P20
_atom_rho_multipole_coeff_P21
_atom_rho_multipole_coeff_P2-1
_atom_rho_multipole_coeff_P22
_atom_rho_multipole_coeff_P2-2
_atom_rho_multipole_coeff_P30
_atom_rho_multipole_coeff_P31
_atom_rho_multipole_coeff_P3-1
_atom_rho_multipole_coeff_P32
_atom_rho_multipole_coeff_P3-2
_atom_rho_multipole_coeff_P33
_atom_rho_multipole_coeff_P3-3
_atom_rho_multipole_coeff_P40
_atom_rho_multipole_coeff_P41
_atom_rho_multipole_coeff_P4-1
_atom_rho_multipole_coeff_P42
_atom_rho_multipole_coeff_P4-2
_atom_rho_multipole_coeff_P43
_atom_rho_multipole_coeff_P4-3
_atom_rho_multipole_coeff_P44
_atom_rho_multipole_coeff_P4-4
_atom_rho_multipole_kappa
_atom_rho_multipole_kappa_prime0
_atom_rho_multipole_kappa_prime1
_atom_rho_multipole_kappa_prime2
_atom_rho_multipole_kappa_prime3
_atom_rho_multipole_kappa_prime4
_atom_rho_multipole_radial_slater_n0
_atom_rho_multipole_radial_slater_zeta0
_atom_rho_multipole_radial_slater_n1
_atom_rho_multipole_radial_slater_zeta1
_atom_rho_multipole_radial_slater_n2
_atom_rho_multipole_radial_slater_zeta2
_atom_rho_multipole_radial_slater_n3
_atom_rho_multipole_radial_slater_zeta3
_atom_rho_multipole_radial_slater_n4
_atom_rho_multipole_radial_slater_zeta4
S(1) 6.9773 0 0.1159 -0.0556 -0.0403 -0.063 0.0545 0.0245 -0.0418 0.0862 0.1197 -0.0149 0.0037 -0.0001 0.0258 -0.0351 0.0122 0.0807 -0.0042 -0.0503 0.0386 0.0024 0.025 0.0289 0.0527 -0.0326 1.037958 1.211602 1.211602 1.211602 1.211602 1.211602 2 3.6 2 3.6 4 3.6 6 3.6 8 3.6
N(1) 5.1264 0 -0.047 -0.0784 -0.058 0.1156 -0.0396 0.0565 -0.0145 0.0015 -0.046 0.0063 0.0208 -0.0059 0.04 0.0225 0.0141 -0.0748 -0.0108 0.0527 -0.0277 -0.0106 -0.0121 -0.0321 0.0332 -0.0024 0.981942 0.874789 0.874789 0.874789 0.874789 0.874789 2 3.83936 2 3.83936 2 3.83936 3 3.83936 4 3.83936
N(2) 5.1063 0 -0.0149 0.0138 0.0875 0.028 -0.0154 -0.0113 -0.0126 0.0037 0.2184 0.0417 -0.0283 -0.0095 0.0084 -0.0186 -0.1721 0.1327 -0.01 0.015 -0.0208 0.0095 -0.0084 0.0776 -0.0242 -0.0209 0.984525 0.842568 0.842568 0.842568 0.842568 0.842568 2 3.83936 2 3.83936 2 3.83936 3 3.83936 4 3.83936
C(1) 4.4372 0 -0.0129 -0.0173 0.2546 0.524 0.0377 -0.0586 0.017 0.0225 0.0934 -0.0124 0.0068 0.0433 0.0184 0.0311 0.0096 0.1 0.0004 -0.0349 0.0112 0.0071 -0.0011 0.0326 0.0723 -0.0248 1.008924 0.801593 0.801593 0.801593 0.801593 0.801593 2 3.1762 2 3.1762 2 3.1762 3 3.1762 4 3.1762
C(2) 3.8921 0 -0.0486 0.0566 -0.0472 -0.1006 -0.0087 0.0804 0.005 -0.0017 0.215 -0.0377 -0.0343 -0.1214 -0.0062 -0.013 -0.3169 0.1186 -0.0352 0.0328 0.025 0.0235 -0.0194 0.187 0.0527 -0.0504 0.993659 0.777706 0.777706 0.777706 0.777706 0.777706 2 3.1762 2 3.1762 2 3.1762 3 3.1762 4 3.1762
C(3) 4.283 0 0.0188 0.0043 0.0811 0.0273 -0.1213 -0.0283 -0.0776 -0.0063 0.4077 0.1036 0.0317 -0.1108 0.0259 -0.0992 -0.356 0.2288 -0.0907 0.0221 -0.0407 -0.035 0.0011 0.2022 0.0636 0.0026 0.991207 0.725943 0.725943 0.725943 0.725943 0.725943 2 3.1762 2 3.1762 2 3.1762 3 3.1762 4 3.1762
C(4) 4.2294 0 0.0872 0.0461 0.0281 -0.0722 -0.0232 -0.0336 -0.0888 -0.0221 0.3074 0.0085 0.0148 -0.0462 -0.1032 -0.0013 -0.403 0.1074 -0.0368 0.0167 -0.0319 0.0472 -0.0446 0.1523 0.0707 -0.0188 1.000158 0.727438 0.727438 0.727438 0.727438 0.727438 2 3.1762 2 3.1762 2 3.1762 3 3.1762 4 3.1762
C(5) 4.0915 0 0.1106 -0.0136 0.1015 0.0306 -0.0256 0.0451 0.0166 -0.0044 0.3762 0.0569 -0.0258 -0.089 -0.0734 0.0548 -0.4246 0.1337 -0.0114 -0.1229 0.0274 0.0506 -0.0958 0.1787 0.1078 -0.1153 0.995795 0.681604 0.681604 0.681604 0.681604 0.681604 2 3.1762 2 3.1762 2 3.1762 3 3.1762 4 3.1762
H(1) 0.6812 0 -0.0057 -0.0355 0.1271 0 0 0 0 0 0 0 0 0 0 0 0 0 0 0 0 0 0 0 0 0 1.2 1.2 1.2 1.2 1.2 1.2 0 2 1 2 2 2 3 2 4 2
H(2A) 0.8618 0 0.005 -0.0636 0.1601 0 0 0 0 0 0 0 0 0 0 0 0 0 0 0 0 0 0 0 0 0 1.2 1.2 1.2 1.2 1.2 1.2 0 2 1 2 2 2 3 2 4 2
H(2B) 0.9884 0 -0.0307 -0.057 0.0615 0 0 0 0 0 0 0 0 0 0 0 0 0 0 0 0 0 0 0 0 0 1.2 1.2 1.2 1.2 1.2 1.2 0 2 1 2 2 2 3 2 4 2
H(3A) 0.7604 0 -0.0206 0.0262 0.1453 0 0 0 0 0 0 0 0 0 0 0 0 0 0 0 0 0 0 0 0 0 1.2 1.2 1.2 1.2 1.2 1.2 0 2 1 2 2 2 3 2 4 2
H(3B) 0.7772 0 -0.0224 -0.0523 0.1626 0 0 0 0 0 0 0 0 0 0 0 0 0 0 0 0 0 0 0 0 0 1.2 1.2 1.2 1.2 1.2 1.2 0 2 1 2 2 2 3 2 4 2
H(4A) 0.8255 0 0.0095 -0.043 0.2012 0 0 0 0 0 0 0 0 0 0 0 0 0 0 0 0 0 0 0 0 0 1.2 1.2 1.2 1.2 1.2 1.2 0 2 1 2 2 2 3 2 4 2
H(4B) 0.7543 0 0.0465 -0.0121 0.1537 0 0 0 0 0 0 0 0 0 0 0 0 0 0 0 0 0 0 0 0 0 1.2 1.2 1.2 1.2 1.2 1.2 0 2 1 2 2 2 3 2 4 2
H(4C) 0.7711 0 -0.0749 -0.0286 0.2047 0 0 0 0 0 0 0 0 0 0 0 0 0 0 0 0 0 0 0 0 0 1.2 1.2 1.2 1.2 1.2 1.2 0 2 1 2 2 2 3 2 4 2
H(5A) 0.8001 0 -0.0045 -0.0242 0.1751 0 0 0 0 0 0 0 0 0 0 0 0 0 0 0 0 0 0 0 0 0 1.2 1.2 1.2 1.2 1.2 1.2 0 2 1 2 2 2 3 2 4 2
H(5B) 0.8509 0 -0.0263 -0.0701 0.2304 0 0 0 0 0 0 0 0 0 0 0 0 0 0 0 0 0 0 0 0 0 1.2 1.2 1.2 1.2 1.2 1.2 0 2 1 2 2 2 3 2 4 2
H(5C) 0.7853 0 0.1191 -0.0248 0.1954 0 0 0 0 0 0 0 0 0 0 0 0 0 0 0 0 0 0 0 0 0 1.2 1.2 1.2 1.2 1.2 1.2 0 2 1 2 2 2 3 2 4 2

loop_
_atom_site_aniso_label
_atom_site_aniso_U_11
_atom_site_aniso_U_22
_atom_site_aniso_U_33
_atom_site_aniso_U_23
_atom_site_aniso_U_13
_atom_site_aniso_U_12
S(1) 0.01932(5) 0.02125(5) 0.02747(6) 0.00621(4) 0.00598(4) -0.00115(4)
N(1) 0.0306(2) 0.0284(2) 0.0273(2) 0.01006(17) 0.01466(18) 0.00179(17)
N(2) 0.01633(13) 0.01445(13) 0.01504(14) -0.00029(11) 0.00457(11) 0.00081(12)
C(1) 0.01928(17) 0.01842(17) 0.01539(17) 0.00265(13) 0.00561(14) 0.00244(14)
C(2) 0.02025(17) 0.01557(16) 0.01596(17) -0.00077(13) 0.00658(14) -0.00103(13)
C(3) 0.01662(15) 0.01402(15) 0.01912(17) -0.00072(13) 0.00658(13) 0.00121(13)
C(4) 0.01678(17) 0.0248(2) 0.0237(2) 0.00493(16) 0.00304(15) 0.00233(15)
C(5) 0.0240(2) 0.01881(18) 0.0222(2) 0.00511(15) 0.00776(16) 0.00018(15)

loop_
_atom_site_label
_atom_site_fract_x
_atom_site_fract_y
_atom_site_fract_z
_atom_site_U_iso_or_equiv
_atom_site_occupancy
_atom_site_symmetry_multiplicity
S(1) 0.38119(3) 0.23952(4) 0.17569(2) 0.023 1 4
N(1) 0.20363(6) -0.00615(7) 0.27167(4) 0.027 1 4
N(2) 0.79253(4) 0.24494(5) 0.05348(3) 0.015 1 4
C(1) 0.28023(5) 0.09734(6) 0.23348(4) 0.018 1 4
C(2) 0.97149(5) 0.42413(6) -0.04506(4) 0.017 1 4
C(3) 0.93380(5) 0.24148(6) 0.00438(4) 0.016 1 4
C(4) 0.64065(6) 0.28556(7) -0.03552(4) 0.022 1 4
C(5) 0.77914(6) 0.06578(7) 0.11176(4) 0.021 1 4
H(1) 0.806 0.344892 0.11581 0.036 1 4
H(2A) 0.871445 0.472488 -0.1091 0.035 1 4
H(2B) 1.049029 0.398535 -0.081284 0.034 1 4
H(3A) 0.907845 0.13788 -0.059612 0.026 1 4
H(3B) 1.031991 0.199499 0.072159 0.025 1 4
H(4A) 0.621041 0.184741 -0.101117 0.036 1 4
H(4B) 0.650715 0.417338 -0.070667 0.035 1 4
H(4C) 0.545866 0.284529 0.003773 0.031 1 4
H(5A) 0.684266 0.079632 0.150362 0.035 1 4
H(5B) 0.888426 0.040548 0.173834 0.036 1 4
H(5C) 0.756542 -0.040121 0.049221 0.034 1 4

loop_
_atom_type_symbol
_atom_type_description
_atom_type_scat_dispersion_real
_atom_type_scat_dispersion_imag
_atom_type_scat_source
C C 0.0033 0.0016 'International Tables Vol C Tables 4.2.6.8 and 6.1.1.4'
H H 0.0000 0.0000 'International Tables Vol C Tables 4.2.6.8 and 6.1.1.4'
N N 0.0061 0.0033 'International Tables Vol C Tables 4.2.6.8 and 6.1.1.4'
S S 0.1246 0.1234 'International Tables Vol C Tables 4.2.6.8 and 6.1.1.4'

loop_
_geom_angle_atom_site_label_1
_geom_angle_atom_site_label_2
_geom_angle_atom_site_label_3
_geom_angle
_geom_angle_site_symmetry_1
_geom_angle_site_symmetry_2
_geom_angle_site_symmetry_3
_geom_angle_publ_flag
C(1) N(1) H(1) 147.71 1_555 1_555 2_645 yes
C(3) N(2) C(4) 112.27(3) 1_555 1_555 1_555 yes
C(3) N(2) C(5) 110.35(3) 1_555 1_555 1_555 yes
C(3) N(2) H(1) 110.93 1_555 1_555 1_555 yes
C(4) N(2) C(5) 110.14(4) 1_555 1_555 1_555 yes
C(4) N(2) H(1) 107.10 1_555 1_555 1_555 yes
C(5) N(2) H(1) 105.82 1_555 1_555 1_555 yes
S(1) C(1) N(1) 177.74(5) 1_555 1_555 1_555 yes
C(2) C(2) C(3) 113.94(5) 3_765 1_555 1_555 yes
C(2) C(2) H(2A) 109.21 3_765 1_555 1_555 yes
C(3) C(2) H(2A) 110.66 1_555 1_555 1_555 yes
N(2) C(3) C(2) 115.24(3) 1_555 1_555 1_555 yes
N(2) C(3) H(2B) 141.25 1_555 1_555 1_555 yes
N(2) C(3) H(3A) 105.34 1_555 1_555 1_555 yes
N(2) C(3) H(3B) 105.99 1_555 1_555 1_555 yes
C(2) C(3) H(3A) 110.76 1_555 1_555 1_555 yes
C(2) C(3) H(3B) 109.82 1_555 1_555 1_555 yes
H(2B) C(3) H(3A) 93.59 1_555 1_555 1_555 yes
H(2B) C(3) H(3B) 98.77 1_555 1_555 1_555 yes
H(3A) C(3) H(3B) 109.42 1_555 1_555 1_555 yes
N(2) C(4) H(4A) 109.75 1_555 1_555 1_555 yes
N(2) C(4) H(4B) 108.32 1_555 1_555 1_555 yes
N(2) C(4) H(4C) 108.78 1_555 1_555 1_555 yes
H(4A) C(4) H(4B) 109.57 1_555 1_555 1_555 yes
H(4A) C(4) H(4C) 110.14 1_555 1_555 1_555 yes
H(4B) C(4) H(4C) 110.26 1_555 1_555 1_555 yes
N(2) C(5) H(5A) 107.17 1_555 1_555 1_555 yes
N(2) C(5) H(5B) 108.36 1_555 1_555 1_555 yes
N(2) C(5) H(5C) 108.34 1_555 1_555 1_555 yes
H(5A) C(5) H(5B) 111.33 1_555 1_555 1_555 yes
H(5A) C(5) H(5C) 111.56 1_555 1_555 1_555 yes
H(5B) C(5) H(5C) 109.95 1_555 1_555 1_555 yes
N(1) H(1) N(2) 168.58 2_655 1_555 1_555 yes

loop_
_geom_bond_atom_site_label_1
_geom_bond_atom_site_label_2
_geom_bond_distance
_geom_bond_site_symmetry_1
_geom_bond_site_symmetry_2
_geom_bond_publ_flag
S(1) C(1) 1.6306(5) 1_555 1_555 yes
N(1) C(1) 1.1787(6) 1_555 1_555 yes
N(1) H(1) 1.7583 1_555 2_645 yes
N(2) C(3) 1.5055(6) 1_555 1_555 yes
N(2) C(4) 1.4949(6) 1_555 1_555 yes
N(2) C(5) 1.4975(6) 1_555 1_555 yes
N(2) H(1) 1.0300 1_555 1_555 yes
C(2) C(3) 1.5249(6) 1_555 1_555 yes
C(2) H(2A) 1.0590 1_555 1_555 yes
C(3) H(3A) 1.0590 1_555 1_555 yes
C(3) H(3B) 1.0590 1_555 1_555 yes
C(4) H(4A) 1.0590 1_555 1_555 yes
C(4) H(4B) 1.0590 1_555 1_555 yes
C(4) H(4C) 1.0590 1_555 1_555 yes
C(5) H(5A) 1.0590 1_555 1_555 yes
C(5) H(5B) 1.0590 1_555 1_555 yes
C(5) H(5C) 1.0590 1_555 1_555 yes

loop_
_geom_torsion_atom_site_label_1
_geom_torsion_atom_site_label_2
_geom_torsion_atom_site_label_3
_geom_torsion_atom_site_label_4
_geom_torsion
_geom_torsion_site_symmetry_1
_geom_torsion_site_symmetry_2
_geom_torsion_site_symmetry_3
_geom_torsion_site_symmetry_4
_geom_torsion_publ_flag
C(4) N(2) C(3) C(2) 63.54(4) 1_555 1_555 1_555 1_555 yes
C(4) N(2) C(3) H(2B) 57.60 1_555 1_555 1_555 1_555 yes
C(4) N(2) C(3) H(3A) -58.85 1_555 1_555 1_555 1_555 yes
C(4) N(2) C(3) H(3B) -174.78 1_555 1_555 1_555 1_555 yes
C(3) N(2) C(4) H(4A) 58.75 1_555 1_555 1_555 1_555 yes
C(3) N(2) C(4) H(4B) -60.84 1_555 1_555 1_555 1_555 yes
C(3) N(2) C(4) H(4C) 179.31 1_555 1_555 1_555 1_555 yes
C(5) N(2) C(3) C(2) -173.19(5) 1_555 1_555 1_555 1_555 yes
C(5) N(2) C(3) H(2B) -179.12 1_555 1_555 1_555 1_555 yes
C(5) N(2) C(3) H(3A) 64.42 1_555 1_555 1_555 1_555 yes
C(5) N(2) C(3) H(3B) -51.51 1_555 1_555 1_555 1_555 yes
C(3) N(2) C(5) H(5A) 175.45 1_555 1_555 1_555 1_555 yes
C(3) N(2) C(5) H(5B) 55.21 1_555 1_555 1_555 1_555 yes
C(3) N(2) C(5) H(5C) -64.05 1_555 1_555 1_555 1_555 yes
H(1) N(2) C(3) C(2) -56.25 1_555 1_555 1_555 1_555 yes
H(1) N(2) C(3) H(2B) -62.19 1_555 1_555 1_555 1_555 yes
H(1) N(2) C(3) H(3A) -178.64 1_555 1_555 1_555 1_555 yes
H(1) N(2) C(3) H(3B) 65.43 1_555 1_555 1_555 1_555 yes
C(5) N(2) C(4) H(4A) -64.64 1_555 1_555 1_555 1_555 yes
C(5) N(2) C(4) H(4B) 175.77 1_555 1_555 1_555 1_555 yes
C(5) N(2) C(4) H(4C) 55.92(4) 1_555 1_555 1_555 1_555 yes
C(4) N(2) C(5) H(5A) -60.05 1_555 1_555 1_555 1_555 yes
C(4) N(2) C(5) H(5B) 179.71 1_555 1_555 1_555 1_555 yes
C(4) N(2) C(5) H(5C) 60.45 1_555 1_555 1_555 1_555 yes
H(1) N(2) C(4) H(4A) -179.26 1_555 1_555 1_555 1_555 yes
H(1) N(2) C(4) H(4B) 61.16 1_555 1_555 1_555 1_555 yes
H(1) N(2) C(4) H(4C) -58.69 1_555 1_555 1_555 1_555 yes
H(1) N(2) C(5) H(5A) 55.38 1_555 1_555 1_555 1_555 yes
H(1) N(2) C(5) H(5B) -64.86 1_555 1_555 1_555 1_555 yes
H(1) N(2) C(5) H(5C) 175.88 1_555 1_555 1_555 1_555 yes
C(2) C(2) C(3) N(2) 67.01(4) 3_765 1_555 1_555 1_555 yes
C(2) C(2) C(3) H(2B) -121.36 3_765 1_555 1_555 1_555 yes
C(2) C(2) C(3) H(3A) -173.55 3_765 1_555 1_555 1_555 yes
C(2) C(2) C(3) H(3B) -52.57 3_765 1_555 1_555 1_555 yes
C(2) C(2) H(2A) H(2B) 118.97 3_765 1_555 1_555 1_555 yes
H(2A) C(2) C(3) N(2) -56.50 1_555 1_555 1_555 1_555 yes
H(2A) C(2) C(3) H(2B) 115.12 1_555 1_555 1_555 1_555 yes
C(3) C(2) H(2A) H(2B) -114.83 1_555 1_555 1_555 1_555 yes
H(2A) C(2) C(3) H(3A) 62.93 1_555 1_555 1_555 1_555 yes
H(2A) C(2) C(3) H(3B) -176.09 1_555 1_555 1_555 1_555 yes
N(2) C(3) H(2B) H(2A) -24.16 1_555 1_555 1_555 1_555 yes
N(2) C(3) H(3A) H(3B) -113.56 1_555 1_555 1_555 1_555 yes
N(2) C(3) H(3B) H(3A) 113.13 1_555 1_555 1_555 1_555 yes
C(2) C(3) H(2B) H(2A) -36.31 1_555 1_555 1_555 1_555 yes
C(2) C(3) H(3A) H(3B) 121.21 1_555 1_555 1_555 1_555 yes
C(2) C(3) H(3B) H(3A) -121.78(5) 1_555 1_555 1_555 1_555 yes

loop_
_atom_site_anharm_gc_c_label
_atom_site_anharm_gc_c_111
_atom_site_anharm_gc_c_222
_atom_site_anharm_gc_c_333
_atom_site_anharm_gc_c_112
_atom_site_anharm_gc_c_122
_atom_site_anharm_gc_c_113
_atom_site_anharm_gc_c_133
_atom_site_anharm_gc_c_223
_atom_site_anharm_gc_c_233
_atom_site_anharm_gc_c_123
S(1) -0.00001 -0.00082 -0.000285 -0.000248 0.000007 -0.000027 -0.000237 -0.000247 -0.000261 -0.000158
